data_4517506
loop_
_publ_author_name
'Mondal, Amita'
'Hazra, Abhijit'
'Chakrabarty, Jitamanyu'
'Bose K, Jagadeesh C.'
'Banerjee, Priyabrata'

_publ_section_title
;
 Tandem Detection of Sub-Nano Molar Level CN-- and Hg2+ in Aqueous Medium
 by a Suitable Molecular Sensor: A Viable Solution for Detection of CN--
 and Development of the RGB-Based Sensory Device
;
_journal_issue 12
_journal_name_full 'ACS Omega'
_journal_page_first 6576
_journal_page_last 6587
_journal_paper_doi 10.1021/acsomega.9b04311
_journal_volume 5
_journal_year 2020
_chemical_formula_moiety 'C15 H8 Cl4 F6 N4 O'
_chemical_formula_sum 'C15 H8 Cl4 F6 N4 O'
_chemical_formula_weight 516.05
_space_group_crystal_system orthorhombic
_space_group_IT_number 18
_space_group_name_Hall 'P 2 2ab'
_space_group_name_H-M_alt 'P 21 21 2'
_atom_sites_solution_hydrogens geom
_atom_sites_solution_primary direct
_audit_creation_date 2019-01-29
_audit_creation_method
;
Olex2 1.2
(compiled 2018.05.29 svn.r3508 for OlexSys, GUI svn.r5506)
;
_cell_angle_alpha 90
_cell_angle_beta 90
_cell_angle_gamma 90
_cell_formula_units_Z 2
_cell_length_a 12.627(4)
_cell_length_b 16.990(5)
_cell_length_c 4.5162(13)
_cell_measurement_reflns_used 6776
_cell_measurement_temperature 273(2)
_cell_measurement_theta_max 23.70
_cell_measurement_theta_min 2.40
_cell_volume 968.9(5)
_computing_cell_refinement 'Bruker SAINT'
_computing_data_collection 'Bruker APEX2'
_computing_data_reduction 'Bruker SAINT'
_computing_molecular_graphics 'Olex2 (Dolomanov et al., 2009)'
_computing_publication_material 'Olex2 (Dolomanov et al., 2009)'
_computing_structure_refinement 'XL (Sheldrick, 2008)'
_computing_structure_solution 'ShelXS (Sheldrick, 2008)'
_diffrn_ambient_temperature 273.15
_diffrn_measured_fraction_theta_full 1.000
_diffrn_measured_fraction_theta_max 1.000
_diffrn_measurement_device_type 'Bruker APEX-II CCD'
_diffrn_measurement_method '\f and \w scans'
_diffrn_radiation_type MoK\a
_diffrn_radiation_wavelength 0.71073
_diffrn_reflns_av_R_equivalents 0.0375
_diffrn_reflns_av_unetI/netI 0.0162
_diffrn_reflns_Laue_measured_fraction_full 1.000
_diffrn_reflns_Laue_measured_fraction_max 1.000
_diffrn_reflns_limit_h_max 15
_diffrn_reflns_limit_h_min -15
_diffrn_reflns_limit_k_max 21
_diffrn_reflns_limit_k_min -21
_diffrn_reflns_limit_l_max 5
_diffrn_reflns_limit_l_min -5
_diffrn_reflns_number 22892
_diffrn_reflns_point_group_measured_fraction_full 1.000
_diffrn_reflns_point_group_measured_fraction_max 0.998
_diffrn_reflns_theta_full 25.242
_diffrn_reflns_theta_max 26.460
_diffrn_reflns_theta_min 2.009
_exptl_absorpt_coefficient_mu 0.683
_exptl_absorpt_correction_T_max .932
_exptl_absorpt_correction_T_min .904
_exptl_absorpt_correction_type multi-scan
_exptl_absorpt_process_details SADABS
_exptl_crystal_colour colourless
_exptl_crystal_colour_primary colourless
_exptl_crystal_density_diffrn 1.769
_exptl_crystal_description rectangular
_exptl_crystal_F_000 512
_exptl_crystal_size_max 0.18
_exptl_crystal_size_mid 0.12
_exptl_crystal_size_min 0.1
_refine_diff_density_max 0.396
_refine_diff_density_min -0.338
_refine_diff_density_rms 0.037
_refine_ls_abs_structure_details
;
 Flack x determined using 641 quotients [(I+)-(I-)]/[(I+)+(I-)]
 (Parsons, Flack and Wagner, Acta Cryst. B69 (2013) 249-259).
;
_refine_ls_abs_structure_Flack 0.39(2)
_refine_ls_extinction_method none
_refine_ls_goodness_of_fit_ref 1.028
_refine_ls_hydrogen_treatment constr
_refine_ls_matrix_type full
_refine_ls_number_parameters 165
_refine_ls_number_reflns 2000
_refine_ls_number_restraints 0
_refine_ls_restrained_S_all 1.028
_refine_ls_R_factor_all 0.0448
_refine_ls_R_factor_gt 0.0370
_refine_ls_shift/su_max 0.000
_refine_ls_shift/su_mean 0.000
_refine_ls_structure_factor_coef Fsqd
_refine_ls_weighting_details 'w=1/[\s^2^(Fo^2^)+(0.0318P)^2^+0.4957P] where P=(Fo^2^+2Fc^2^)/3'
_refine_ls_weighting_scheme calc
_refine_ls_wR_factor_gt 0.0850
_refine_ls_wR_factor_ref 0.0903
_reflns_Friedel_coverage 0.657
_reflns_Friedel_fraction_full 1.000
_reflns_Friedel_fraction_max 0.995
_reflns_number_gt 1738
_reflns_number_total 2000
_reflns_threshold_expression 'I > 2\s(I)'
_cod_data_source_file ao9b04311_si_002.cif
_cod_data_source_block test6_a
_cod_depositor_comments
;Adding full bibliography for 4517506.cif.

 Adding full bibliography for 4517506.cif.
;
_cod_database_code 4517506
_shelx_shelxl_version_number 2016/6
_shelx_space_group_comment
;
The symmetry employed for this shelxl refinement is uniquely defined
by the following loop, which should always be used as a source of
symmetry information in preference to the above space-group names.
They are only intended as comments.
;
_olex2_refinement_description
;
1. Fixed Uiso
 At 1.2 times of:
  All C(H) groups, All N(H) groups
2. Others
 Sof(F1AA)=Sof(F0AA)=Sof(F2AA)=1-FVAR(1)
 Sof(F1)=Sof(F3)=Sof(F2)=FVAR(1)
3.a Aromatic/amide H refined with riding coordinates:
 N004(H004), N1(H1), C00B(H00B), C00C(H00C)
;
_olex2_submission_special_instructions 'No special instructions were received'

loop_
_space_group_symop_operation_xyz
'x, y, z'
'-x, -y, z'
'-x+1/2, y+1/2, -z'
'x+1/2, -y+1/2, -z'

loop_
_atom_site_label
_atom_site_type_symbol
_atom_site_fract_x
_atom_site_fract_y
_atom_site_fract_z
_atom_site_U_iso_or_equiv
_atom_site_adp_type
_atom_site_occupancy
_atom_site_site_symmetry_order
_atom_site_calc_flag
_atom_site_refinement_flags_posn
_atom_site_refinement_flags_adp
_atom_site_refinement_flags_occupancy
_atom_site_disorder_assembly
_atom_site_disorder_group
Cl1 Cl 0.46226(9) 0.31790(7) -0.0963(3) 0.0881(4) Uani 1 1 d . . . . .
Cl2 Cl 0.83402(9) 0.37864(7) 0.4702(4) 0.0947(5) Uani 1 1 d . . . . .
O1 O 0.500000 0.500000 0.4117(7) 0.0704(11) Uani 1 2 d S T P . .
N004 N 0.5766(2) 0.46638(15) -0.0186(7) 0.0522(7) Uani 1 1 d . . . . .
H004 H 0.575724 0.471552 -0.208051 0.063 Uiso 1 1 calc R . . . .
C005 C 0.500000 0.500000 0.1427(9) 0.0426(10) Uani 1 2 d S T P . .
C006 C 0.6494(3) 0.34652(18) 0.1933(8) 0.0452(7) Uani 1 1 d . . . . .
N1 N 0.6565(2) 0.42393(17) 0.1106(9) 0.0710(10) Uani 1 1 d . . . . .
H1 H 0.715573 0.447680 0.142252 0.085 Uiso 1 1 calc R . . . .
C008 C 0.5710(3) 0.29211(19) 0.1164(8) 0.0490(8) Uani 1 1 d . . . . .
C009 C 0.7320(3) 0.3161(2) 0.3668(8) 0.0536(8) Uani 1 1 d . . . . .
C00A C 0.6594(3) 0.1874(2) 0.3702(9) 0.0591(9) Uani 1 1 d . . . . .
C00B C 0.5763(3) 0.2142(2) 0.2010(9) 0.0577(9) Uani 1 1 d . . . . .
H00B H 0.523200 0.179541 0.143137 0.069 Uiso 1 1 calc R . . . .
C00C C 0.7375(3) 0.2389(2) 0.4554(10) 0.0632(10) Uani 1 1 d . . . . .
H00C H 0.793599 0.221671 0.572007 0.076 Uiso 1 1 calc R . . . .
F1 F 0.7443(7) 0.0691(5) 0.332(6) 0.114(7) Uani 0.483(18) 1 d . . . A 1
F3 F 0.667(4) 0.0895(8) 0.717(3) 0.260(16) Uani 0.483(18) 1 d . . . A 1
C00F C 0.6663(5) 0.1018(2) 0.4545(12) 0.0829(14) Uani 1 1 d . . . . .
F1AA F 0.5899(7) 0.0801(7) 0.620(5) 0.115(6) Uani 0.517(18) 1 d . . . A 2
F0AA F 0.7468(9) 0.0856(9) 0.635(7) 0.151(9) Uani 0.517(18) 1 d . . . A 2
F2AA F 0.680(4) 0.0556(7) 0.252(3) 0.262(16) Uani 0.517(18) 1 d . . . A 2
F2 F 0.5857(7) 0.0595(5) 0.328(6) 0.118(6) Uani 0.483(18) 1 d . . . A 1

loop_
_atom_site_aniso_label
_atom_site_aniso_U_11
_atom_site_aniso_U_22
_atom_site_aniso_U_33
_atom_site_aniso_U_23
_atom_site_aniso_U_13
_atom_site_aniso_U_12
Cl1 0.0711(7) 0.0718(7) 0.1214(10) 0.0097(7) -0.0406(7) -0.0062(5)
Cl2 0.0640(6) 0.0652(6) 0.1551(13) -0.0097(7) -0.0441(8) 0.0065(5)
O1 0.099(3) 0.083(3) 0.0293(16) 0.000 0.000 -0.006(2)
N004 0.0604(16) 0.0475(15) 0.0486(15) 0.0073(13) 0.0043(14) 0.0159(13)
C005 0.054(3) 0.039(2) 0.036(2) 0.000 0.000 -0.0032(19)
C006 0.0411(16) 0.0409(15) 0.0537(18) 0.0016(14) 0.0060(14) 0.0087(13)
N1 0.0481(16) 0.0440(16) 0.121(3) 0.0180(18) -0.017(2) 0.0016(13)
C008 0.0455(17) 0.0466(17) 0.0548(19) 0.0020(16) 0.0049(15) 0.0034(14)
C009 0.0454(17) 0.0464(17) 0.069(2) -0.0049(17) -0.0043(17) 0.0107(15)
C00A 0.066(2) 0.0435(17) 0.068(2) 0.0099(17) 0.016(2) 0.0151(17)
C00B 0.059(2) 0.0453(18) 0.068(2) -0.0014(17) 0.0138(19) -0.0017(16)
C00C 0.060(2) 0.057(2) 0.072(3) 0.0050(19) -0.001(2) 0.0238(17)
F1 0.073(5) 0.041(4) 0.23(2) 0.006(6) 0.029(7) 0.027(3)
F3 0.63(5) 0.091(8) 0.061(6) 0.031(5) 0.044(19) 0.11(2)
C00F 0.114(4) 0.049(2) 0.086(3) 0.011(2) 0.022(3) 0.018(3)
F1AA 0.090(5) 0.073(5) 0.183(17) 0.061(8) 0.024(6) -0.001(4)
F0AA 0.117(8) 0.085(7) 0.25(2) 0.082(11) -0.046(10) 0.017(5)
F2AA 0.64(5) 0.059(6) 0.088(7) 0.003(5) 0.063(19) 0.060(18)
F2 0.093(6) 0.047(4) 0.214(19) 0.030(6) -0.012(7) -0.017(3)

loop_
_atom_type_symbol
_atom_type_description
_atom_type_scat_dispersion_real
_atom_type_scat_dispersion_imag
_atom_type_scat_source
C C 0.0033 0.0016 'International Tables Vol C Tables 4.2.6.8 and 6.1.1.4'
H H 0.0000 0.0000 'International Tables Vol C Tables 4.2.6.8 and 6.1.1.4'
Cl Cl 0.1484 0.1585 'International Tables Vol C Tables 4.2.6.8 and 6.1.1.4'
F F 0.0171 0.0103 'International Tables Vol C Tables 4.2.6.8 and 6.1.1.4'
N N 0.0061 0.0033 'International Tables Vol C Tables 4.2.6.8 and 6.1.1.4'
O O 0.0106 0.0060 'International Tables Vol C Tables 4.2.6.8 and 6.1.1.4'

loop_
_geom_angle_atom_site_label_1
_geom_angle_atom_site_label_2
_geom_angle_atom_site_label_3
_geom_angle
_geom_angle_site_symmetry_1
_geom_angle_site_symmetry_3
_geom_angle_publ_flag
C005 N004 H004 119.2 . . ?
C005 N004 N1 121.6(3) . . ?
N1 N004 H004 119.2 . . ?
O1 C005 N004 122.95(19) . . ?
O1 C005 N004 122.95(19) . 2_665 ?
N004 C005 N004 114.1(4) . 2_665 ?
N1 C006 C008 127.8(3) . . ?
N1 C006 C009 117.1(3) . . ?
C008 C006 C009 115.0(3) . . ?
N004 N1 C006 124.9(3) . . ?
N004 N1 H1 117.5 . . ?
C006 N1 H1 117.5 . . ?
C006 C008 Cl1 122.1(3) . . ?
C00B C008 Cl1 115.8(3) . . ?
C00B C008 C006 122.1(3) . . ?
C006 C009 Cl2 118.5(3) . . ?
C00C C009 Cl2 118.0(3) . . ?
C00C C009 C006 123.5(3) . . ?
C00B C00A C00F 120.3(4) . . ?
C00C C00A C00B 119.4(3) . . ?
C00C C00A C00F 120.3(4) . . ?
C008 C00B H00B 119.7 . . ?
C00A C00B C008 120.6(4) . . ?
C00A C00B H00B 119.7 . . ?
C009 C00C C00A 119.4(4) . . ?
C009 C00C H00C 120.3 . . ?
C00A C00C H00C 120.3 . . ?
F1 C00F C00A 111.1(7) . . ?
F1 C00F F2 99.6(8) . . ?
F3 C00F C00A 114.7(8) . . ?
F3 C00F F1 110.6(16) . . ?
F3 C00F F2 109.0(18) . . ?
F1AA C00F C00A 112.6(6) . . ?
F1AA C00F F0AA 99.0(8) . . ?
F0AA C00F C00A 113.5(8) . . ?
F2AA C00F C00A 116.1(6) . . ?
F2AA C00F F1AA 111.1(16) . . ?
F2AA C00F F0AA 102.8(14) . . ?
F2 C00F C00A 111.0(6) . . ?

loop_
_geom_bond_atom_site_label_1
_geom_bond_atom_site_label_2
_geom_bond_distance
_geom_bond_site_symmetry_2
_geom_bond_publ_flag
Cl1 C008 1.732(4) . ?
Cl2 C009 1.733(4) . ?
O1 C005 1.215(5) . ?
N004 H004 0.8600 . ?
N004 C005 1.339(3) . ?
N004 N1 1.370(4) . ?
C006 N1 1.370(4) . ?
C006 C008 1.398(5) . ?
C006 C009 1.404(5) . ?
N1 H1 0.8600 . ?
C008 C00B 1.379(5) . ?
C009 C00C 1.373(5) . ?
C00A C00B 1.377(5) . ?
C00A C00C 1.374(5) . ?
C00A C00F 1.506(5) . ?
C00B H00B 0.9300 . ?
C00C H00C 0.9300 . ?
F1 C00F 1.260(11) . ?
F3 C00F 1.206(12) . ?
C00F F1AA 1.275(12) . ?
C00F F0AA 1.333(14) . ?
C00F F2AA 1.218(11) . ?
C00F F2 1.370(14) . ?
